data_7209808
loop_
_publ_author_name
'Li, Li'
'Yue, Jun-Ming'
'Qiao, Yong-Zhen'
'Niu, Yun-Yin'
'Hou, Hong-Wei'

_publ_section_title
;
 The side chain template effect in viologen on the formation of
 polypseudorotaxane architecture: six novel metal coordination polymers
 and their properties
;
_journal_issue 19
_journal_name_full CrystEngComm
_journal_page_first 3835
_journal_paper_doi 10.1039/c3ce40276b
_journal_volume 15
_journal_year 2013
_chemical_formula_moiety '2(C2 Cu N2 S2), 2(C10 H15 N)'
_chemical_formula_sum 'C24 H30 Cu2 N6 S4'
_chemical_formula_weight 657.86
_chemical_name_systematic
;
?
;
_space_group_crystal_system monoclinic
_space_group_IT_number 14
_space_group_name_Hall '-P 2ybc'
_space_group_name_H-M_alt 'P 1 21/c 1'
_symmetry_space_group_name_Hall '-P 2ybc'
_symmetry_space_group_name_H-M 'P 1 21/c 1'
_atom_sites_solution_hydrogens geom
_atom_sites_solution_primary direct
_atom_sites_solution_secondary difmap
_audit_creation_date 2011-03-23
_audit_creation_method
;
Olex2 1.1
(compiled 2011.02.15 svn.r1672, GUI svn.r3494)
;
_cell_angle_alpha 90.00
_cell_angle_beta 97.572(13)
_cell_angle_gamma 90.00
_cell_formula_units_Z 2
_cell_length_a 8.7813(17)
_cell_length_b 15.715(3)
_cell_length_c 10.4219(14)
_cell_measurement_reflns_used 1333
_cell_measurement_temperature 291.15
_cell_measurement_theta_max 26.3084
_cell_measurement_theta_min 3.1288
_cell_volume 1425.7(4)
_computing_cell_refinement
;
CrysAlisPro, Agilent Technologies,
Version 1.171.34.49 (release 20-01-2011 CrysAlis171 .NET)
(compiled Jan 20 2011,15:58:25)
;
_computing_data_collection
;
CrysAlisPro, Agilent Technologies,
Version 1.171.34.49 (release 20-01-2011 CrysAlis171 .NET)
(compiled Jan 20 2011,15:58:25)
;
_computing_data_reduction
;
CrysAlisPro, Agilent Technologies,
Version 1.171.34.49 (release 20-01-2011 CrysAlis171 .NET)
(compiled Jan 20 2011,15:58:25)
;
_computing_molecular_graphics
;
O. V. Dolomanov, L. J. Bourhis, R. J. Gildea, J. A. K. Howard and H. Puschmann,
OLEX2: a complete structure solution, refinement and analysis program.
J. Appl. Cryst. (2009). 42, 339-341.
;
_computing_publication_material
;
O. V. Dolomanov, L. J. Bourhis, R. J. Gildea, J. A. K. Howard and H. Puschmann,
OLEX2: a complete structure solution, refinement and analysis program.
J. Appl. Cryst. (2009). 42, 339-341.
;
_computing_structure_refinement 'SHELXL-97 (Sheldrick, 1997)'
_computing_structure_solution 'A short history of SHELX (Sheldrick, 2007)'
_diffrn_ambient_temperature 291.15
_diffrn_detector_area_resol_mean 16.2542
_diffrn_measured_fraction_theta_full 0.995
_diffrn_measured_fraction_theta_max 0.995
_diffrn_measurement_details
;
1 omega -10.00 78.00 1.0000 60.0000
omega____ theta____ kappa____ phi______ frames
- 18.4204 77.0000 90.0000 88
2 omega -54.00 40.00 1.0000 60.0000
omega____ theta____ kappa____ phi______ frames
- 18.4204 -37.0000 -60.0000 94
3 omega -78.00 -52.00 1.0000 60.0000
omega____ theta____ kappa____ phi______ frames
- -19.0454 136.0000 179.0000 26
4 omega 18.00 47.00 1.0000 60.0000
omega____ theta____ kappa____ phi______ frames
- -19.0454 77.0000 -180.0000 29
;
_diffrn_measurement_device_type 'Xcalibur, Eos, Gemini'
_diffrn_measurement_method '\w scans'
_diffrn_orient_matrix_UB_11 0.0437644000
_diffrn_orient_matrix_UB_12 -0.0380951000
_diffrn_orient_matrix_UB_13 0.0055894000
_diffrn_orient_matrix_UB_21 -0.0687389000
_diffrn_orient_matrix_UB_22 -0.0241752000
_diffrn_orient_matrix_UB_23 -0.0089232000
_diffrn_orient_matrix_UB_31 0.0016798000
_diffrn_orient_matrix_UB_32 0.0000762000
_diffrn_orient_matrix_UB_33 -0.0678619000
_diffrn_radiation_monochromator graphite
_diffrn_radiation_type 'Mo K\a'
_diffrn_radiation_wavelength 0.7107
_diffrn_reflns_av_R_equivalents 0.0334
_diffrn_reflns_av_unetI/netI 0.0450
_diffrn_reflns_limit_h_max 10
_diffrn_reflns_limit_h_min -7
_diffrn_reflns_limit_k_max 19
_diffrn_reflns_limit_k_min -18
_diffrn_reflns_limit_l_max 13
_diffrn_reflns_limit_l_min -12
_diffrn_reflns_number 6042
_diffrn_reflns_theta_full 26.37
_diffrn_reflns_theta_max 26.37
_diffrn_reflns_theta_min 3.14
_diffrn_source 'Enhance (Mo) X-ray Source'
_exptl_absorpt_coefficient_mu 1.810
_exptl_absorpt_correction_T_max 1.00000
_exptl_absorpt_correction_T_min 0.83579
_exptl_absorpt_correction_type multi-scan
_exptl_absorpt_process_details
;
CrysAlisPro, Agilent Technologies,
Version 1.171.34.49 (release 20-01-2011 CrysAlis171 .NET)
(compiled Jan 20 2011,15:58:25)
Empirical absorption correction using spherical harmonics,
implemented in SCALE3 ABSPACK scaling algorithm.
;
_exptl_crystal_density_diffrn 1.532
_exptl_crystal_density_method 'not measured'
_exptl_crystal_F_000 676
_exptl_crystal_size_max 0.26
_exptl_crystal_size_mid 0.12
_exptl_crystal_size_min 0.12
_refine_diff_density_max 0.730
_refine_diff_density_min -0.362
_refine_diff_density_rms 0.100
_refine_ls_extinction_method none
_refine_ls_goodness_of_fit_ref 1.045
_refine_ls_hydrogen_treatment constr
_refine_ls_matrix_type full
_refine_ls_number_parameters 164
_refine_ls_number_reflns 2894
_refine_ls_number_restraints 3
_refine_ls_restrained_S_all 1.128
_refine_ls_R_factor_all 0.0964
_refine_ls_R_factor_gt 0.0631
_refine_ls_shift/su_max 0.000
_refine_ls_shift/su_mean 0.000
_refine_ls_structure_factor_coef Fsqd
_refine_ls_weighting_details 'calc w=1/[\s^2^(Fo^2^)+(0.1223P)^2^+0.0000P] where P=(Fo^2^+2Fc^2^)/3'
_refine_ls_weighting_scheme calc
_refine_ls_wR_factor_gt 0.1805
_refine_ls_wR_factor_ref 0.2154
_reflns_number_gt 1838
_reflns_number_total 2894
_reflns_threshold_expression >2sigma(I)
_cod_data_source_file c3ce40276b.txt
_cod_data_source_block 20110320b
_cod_original_cell_volume 1425.7(5)
_cod_database_code 7209808
_chemical_oxdiff_formula 'Cu C H N S'
_chemical_oxdiff_usercomment NYY-2010.12.007
_reflns_odcompleteness_completeness 99.77
_reflns_odcompleteness_iscentric 1
_reflns_odcompleteness_theta 26.32

loop_
_space_group_symop_id
_space_group_symop_operation_xyz
1 'x, y, z'
2 '-x, y+1/2, -z+1/2'
3 '-x, -y, -z'
4 'x, -y-1/2, z-1/2'

loop_
_atom_site_label
_atom_site_type_symbol
_atom_site_fract_x
_atom_site_fract_y
_atom_site_fract_z
_atom_site_U_iso_or_equiv
_atom_site_adp_type
_atom_site_occupancy
_atom_site_symmetry_multiplicity
_atom_site_calc_flag
_atom_site_refinement_flags
Cu1 Cu 0.81459(9) 0.27719(5) 0.66100(6) 0.0700(4) Uani 1 1 d .
S1 S 0.6524(2) 0.36815(10) 0.77262(14) 0.0719(5) Uani 1 1 d .
S2 S 0.97606(17) 0.36615(9) 0.55208(12) 0.0612(4) Uani 1 1 d .
N1 N 0.6308(6) 0.6507(3) 0.7357(4) 0.0676(12) Uani 1 1 d .
N2 N 0.7048(7) 0.2938(3) 1.0180(4) 0.0718(14) Uani 1 1 d .
N3 N 0.9219(6) 0.2909(3) 0.3073(4) 0.0653(12) Uani 1 1 d .
C1 C 0.4817(9) 0.6377(4) 0.7043(7) 0.093(2) Uani 1 1 d .
H1 H 0.4123 0.6694 0.7447 0.111 Uiso 1 1 calc R
C2 C 0.4285(8) 0.5790(5) 0.6144(6) 0.091(2) Uani 1 1 d .
H2 H 0.3233 0.5698 0.5961 0.110 Uiso 1 1 calc R
C3 C 0.5273(6) 0.5327(3) 0.5496(5) 0.0579(13) Uani 1 1 d .
C4 C 0.6812(8) 0.5480(4) 0.5836(6) 0.0773(17) Uani 1 1 d .
H4 H 0.7532 0.5179 0.5437 0.093 Uiso 1 1 calc R
C5 C 0.7292(8) 0.6076(4) 0.6763(6) 0.0807(18) Uani 1 1 d .
H5 H 0.8337 0.6178 0.6977 0.097 Uiso 1 1 calc R
C6 C 0.6888(9) 0.7144(4) 0.8367(6) 0.085(2) Uani 1 1 d D
H6A H 0.7876 0.7358 0.8189 0.102 Uiso 1 1 calc R
H6B H 0.6181 0.7621 0.8324 0.102 Uiso 1 1 calc R
C7 C 0.7058(12) 0.6780(5) 0.9678(7) 0.122(3) Uani 1 1 d D
H7A H 0.7476 0.7224 1.0267 0.147 Uiso 1 1 calc R
H7B H 0.6030 0.6662 0.9878 0.147 Uiso 1 1 calc R
C8 C 0.7939(15) 0.6044(6) 1.0001(8) 0.143(5) Uani 1 1 d D
H8A H 0.8971 0.6145 0.9797 0.172 Uiso 1 1 calc R
H8B H 0.7506 0.5582 0.9451 0.172 Uiso 1 1 calc R
C9 C 0.8054(16) 0.5755(8) 1.1392(8) 0.167(6) Uani 1 1 d D
H9A H 0.8462 0.6221 1.1944 0.201 Uiso 1 1 calc R
H9B H 0.7026 0.5637 1.1589 0.201 Uiso 1 1 calc R
C10 C 0.897(2) 0.5031(7) 1.1713(10) 0.179(6) Uani 1 1 d D
H10A H 0.8690 0.4590 1.1089 0.269 Uiso 1 1 calc R
H10B H 0.8816 0.4833 1.2558 0.269 Uiso 1 1 calc R
H10C H 1.0033 0.5176 1.1712 0.269 Uiso 1 1 calc R
C11 C 0.6846(7) 0.3244(3) 0.9186(5) 0.0633(14) Uani 1 1 d .
C12 C 0.9417(6) 0.3201(3) 0.4080(5) 0.0554(12) Uani 1 1 d .

loop_
_atom_site_aniso_label
_atom_site_aniso_U_11
_atom_site_aniso_U_22
_atom_site_aniso_U_33
_atom_site_aniso_U_23
_atom_site_aniso_U_13
_atom_site_aniso_U_12
Cu1 0.0787(6) 0.0882(6) 0.0437(4) 0.0036(3) 0.0104(3) -0.0062(4)
S1 0.0815(11) 0.0790(10) 0.0578(8) 0.0132(7) 0.0184(7) 0.0160(8)
S2 0.0635(9) 0.0733(9) 0.0475(7) -0.0037(6) 0.0102(6) -0.0103(6)
N1 0.075(3) 0.064(3) 0.061(3) -0.001(2) 0.001(2) 0.005(2)
N2 0.084(4) 0.086(3) 0.048(2) 0.002(2) 0.015(2) 0.018(3)
N3 0.069(3) 0.080(3) 0.048(2) -0.003(2) 0.015(2) -0.012(2)
C1 0.074(5) 0.106(5) 0.091(5) -0.035(4) -0.011(4) 0.034(4)
C2 0.059(4) 0.113(5) 0.097(5) -0.034(4) -0.009(3) 0.029(4)
C3 0.060(3) 0.063(3) 0.050(3) 0.007(2) 0.007(2) 0.008(3)
C4 0.073(4) 0.086(4) 0.078(4) -0.016(3) 0.032(3) -0.013(3)
C5 0.074(4) 0.092(4) 0.079(4) -0.005(4) 0.022(3) -0.023(4)
C6 0.101(6) 0.070(4) 0.079(5) -0.009(3) -0.009(4) -0.001(3)
C7 0.150(9) 0.124(7) 0.089(5) -0.038(5) 0.004(6) -0.025(6)
C8 0.225(13) 0.107(6) 0.082(5) -0.015(5) -0.036(7) 0.035(7)
C9 0.260(17) 0.154(9) 0.075(5) -0.008(5) -0.023(8) 0.044(9)
C10 0.310(18) 0.112(7) 0.105(7) 0.005(6) -0.012(9) 0.023(9)
C11 0.066(4) 0.067(3) 0.059(3) -0.001(3) 0.013(3) 0.008(3)
C12 0.052(3) 0.070(3) 0.046(3) 0.005(2) 0.011(2) -0.005(2)

loop_
_atom_type_symbol
_atom_type_description
_atom_type_scat_dispersion_real
_atom_type_scat_dispersion_imag
_atom_type_scat_source
C C 0.0033 0.0016 'International Tables Vol C Tables 4.2.6.8 and 6.1.1.4'
H H 0.0000 0.0000 'International Tables Vol C Tables 4.2.6.8 and 6.1.1.4'
N N 0.0061 0.0033 'International Tables Vol C Tables 4.2.6.8 and 6.1.1.4'
S S 0.1246 0.1234 'International Tables Vol C Tables 4.2.6.8 and 6.1.1.4'
Cu Cu 0.3201 1.2651 'International Tables Vol C Tables 4.2.6.8 and 6.1.1.4'

loop_
_geom_angle_atom_site_label_1
_geom_angle_atom_site_label_2
_geom_angle_atom_site_label_3
_geom_angle
_geom_angle_site_symmetry_1
_geom_angle_site_symmetry_3
S2 Cu1 S1 107.89(6) . .
N2 Cu1 S1 115.46(17) 4_565 .
N2 Cu1 S2 103.33(14) 4_565 .
N3 Cu1 S1 101.42(13) 4_566 .
N3 Cu1 S2 115.36(15) 4_566 .
N3 Cu1 N2 113.7(2) 4_566 4_565
C11 S1 Cu1 99.0(2) . .
C12 S2 Cu1 97.28(18) . .
C1 N1 C6 120.8(5) . .
C5 N1 C1 119.7(5) . .
C5 N1 C6 119.5(6) . .
C11 N2 Cu1 156.5(5) . 4_566
C12 N3 Cu1 157.1(4) . 4_565
N1 C1 H1 119.5 . .
N1 C1 C2 121.0(6) . .
C2 C1 H1 119.5 . .
C1 C2 H2 119.4 . .
C1 C2 C3 121.2(7) . .
C3 C2 H2 119.4 . .
C2 C3 C3 122.6(7) . 3_666
C4 C3 C2 116.3(5) . .
C4 C3 C3 121.1(6) . 3_666
C3 C4 H4 119.9 . .
C5 C4 C3 120.1(6) . .
C5 C4 H4 119.9 . .
N1 C5 C4 121.6(6) . .
N1 C5 H5 119.2 . .
C4 C5 H5 119.2 . .
N1 C6 H6A 109.2 . .
N1 C6 H6B 109.2 . .
H6A C6 H6B 107.9 . .
C7 C6 N1 112.1(5) . .
C7 C6 H6A 109.2 . .
C7 C6 H6B 109.2 . .
C6 C7 H7A 106.9 . .
C6 C7 H7B 106.9 . .
H7A C7 H7B 106.7 . .
C8 C7 C6 121.8(8) . .
C8 C7 H7A 106.9 . .
C8 C7 H7B 106.9 . .
C7 C8 H8A 108.2 . .
C7 C8 H8B 108.2 . .
C7 C8 C9 116.2(9) . .
H8A C8 H8B 107.4 . .
C9 C8 H8A 108.2 . .
C9 C8 H8B 108.2 . .
C8 C9 H9A 108.3 . .
C8 C9 H9B 108.3 . .
H9A C9 H9B 107.4 . .
C10 C9 C8 115.8(10) . .
C10 C9 H9A 108.3 . .
C10 C9 H9B 108.3 . .
C9 C10 H10A 109.5 . .
C9 C10 H10B 109.5 . .
C9 C10 H10C 109.5 . .
H10A C10 H10B 109.5 . .
H10A C10 H10C 109.5 . .
H10B C10 H10C 109.5 . .
N2 C11 S1 179.0(6) . .
N3 C12 S2 177.2(5) . .

loop_
_geom_bond_atom_site_label_1
_geom_bond_atom_site_label_2
_geom_bond_distance
_geom_bond_site_symmetry_2
Cu1 S1 2.4213(16) .
Cu1 S2 2.3829(15) .
Cu1 N2 2.004(5) 4_565
Cu1 N3 1.995(5) 4_566
S1 C11 1.659(6) .
S2 C12 1.658(5) .
N1 C1 1.323(8) .
N1 C5 1.314(8) .
N1 C6 1.494(7) .
N2 Cu1 2.004(5) 4_566
N2 C11 1.135(7) .
N3 Cu1 1.995(5) 4_565
N3 C12 1.137(6) .
C1 H1 0.9300 .
C1 C2 1.353(9) .
C2 H2 0.9300 .
C2 C3 1.376(8) .
C3 C3 1.490(11) 3_666
C3 C4 1.373(8) .
C4 H4 0.9300 .
C4 C5 1.372(8) .
C5 H5 0.9300 .
C6 H6A 0.9700 .
C6 H6B 0.9700 .
C6 C7 1.472(9) .
C7 H7A 0.9700 .
C7 H7B 0.9700 .
C7 C8 1.407(10) .
C8 H8A 0.9700 .
C8 H8B 0.9700 .
C8 C9 1.510(11) .
C9 H9A 0.9700 .
C9 H9B 0.9700 .
C9 C10 1.409(12) .
C10 H10A 0.9600 .
C10 H10B 0.9600 .
C10 H10C 0.9600 .

loop_
_geom_torsion_atom_site_label_1
_geom_torsion_atom_site_label_2
_geom_torsion_atom_site_label_3
_geom_torsion_atom_site_label_4
_geom_torsion
_geom_torsion_site_symmetry_1
_geom_torsion_site_symmetry_4
Cu1 S1 C11 N2 -91(34) . .
Cu1 S2 C12 N3 178(100) . .
Cu1 N2 C11 S1 111(34) 4_566 .
Cu1 N3 C12 S2 -159(11) 4_565 .
S1 Cu1 S2 C12 -129.9(2) . .
S2 Cu1 S1 C11 -129.0(2) . .
N1 C1 C2 C3 -2.0(12) . .
N1 C6 C7 C8 54.6(12) . .
N2 Cu1 S1 C11 116.0(3) 4_565 .
N2 Cu1 S2 C12 -7.2(3) 4_565 .
N3 Cu1 S1 C11 -7.4(3) 4_566 .
N3 Cu1 S2 C12 117.6(2) 4_566 .
C1 N1 C5 C4 -1.2(9) . .
C1 N1 C6 C7 86.6(8) . .
C1 C2 C3 C3 179.7(7) . 3_666
C1 C2 C3 C4 1.5(10) . .
C2 C3 C4 C5 -0.9(8) . .
C3 C3 C4 C5 -179.1(6) 3_666 .
C3 C4 C5 N1 0.8(9) . .
C5 N1 C1 C2 1.8(10) . .
C5 N1 C6 C7 -94.2(8) . .
C6 N1 C1 C2 -178.9(6) . .
C6 N1 C5 C4 179.5(5) . .
C6 C7 C8 C9 178.2(9) . .
C7 C8 C9 C10 -178.4(12) . .
